data_7015923
loop_
_publ_author_name
'Bogojeski, Jovana'
'Jeli\'c, Ratomir'
'Petrovi\'c, Dejan'
'Herdtweck, Eberhardt'
'Jones, Peter G.'
'Tamm, Matthias'
'Bugar\<ci\'c, Zivadin D'

_publ_section_title
;
 Equilibrium studies of the reactions of palladium(ii)
 bis(imidazolin-2-imine) complexes with biologically relevant
 nucleophiles. The crystal structures of [(TL(tBu))PdCl]ClO(4) and
 [(BL(iPr))PdCl(2)].
;
_journal_issue 24
_journal_name_full 'Dalton transactions (Cambridge, England : 2003)'
_journal_page_first 6515
_journal_page_last 6523
_journal_paper_doi 10.1039/c1dt10289c
_journal_volume 40
_journal_year 2011
_chemical_formula_sum 'C31 H53 Cl2 N7 O5 Pd'
_chemical_formula_weight 781.10
_chemical_name_systematic
;
?
;
_space_group_IT_number 14
_symmetry_cell_setting monoclinic
_symmetry_space_group_name_Hall '-P 2yn'
_symmetry_space_group_name_H-M 'P 1 21/n 1'
_atom_sites_solution_hydrogens geom
_atom_sites_solution_primary direct
_atom_sites_solution_secondary difmap
_audit_creation_method SHELXL-97
_cell_angle_alpha 90.00
_cell_angle_beta 96.852(2)
_cell_angle_gamma 90.00
_cell_formula_units_Z 4
_cell_length_a 9.0962(2)
_cell_length_b 13.0994(3)
_cell_length_c 29.6124(6)
_cell_measurement_reflns_used 16132
_cell_measurement_temperature 100(2)
_cell_measurement_theta_max 30.6755
_cell_measurement_theta_min 2.7311
_cell_volume 3503.26(13)
_computing_cell_refinement
;
CrysAlis RED, Oxford Diffraction Ltd.,
Version 1.171.32.24 (release 21-04-2008 CrysAlis171 .NET)
(compiled Apr 21 2008,18:23:10)
;
_computing_data_collection
;
CrysAlis CCD, Oxford Diffraction Ltd.,
Version 1.171.32.24 (release 21-04-2008 CrysAlis171 .NET)
(compiled Apr 21 2008,18:23:10)
;
_computing_data_reduction
;
CrysAlis RED, Oxford Diffraction Ltd.,
Version 1.171.32.24 (release 21-04-2008 CrysAlis171 .NET)
(compiled Apr 21 2008,18:23:10)
;
_computing_molecular_graphics 'Siemens XP'
_computing_publication_material SHELXL-97
_computing_structure_refinement 'SHELXL-97 (Sheldrick, 1997)'
_computing_structure_solution 'SHELXS-97 (Sheldrick, 1990)'
_diffrn_ambient_temperature 100(2)
_diffrn_detector_area_resol_mean 16.1057
_diffrn_measured_fraction_theta_full 0.985
_diffrn_measured_fraction_theta_max 0.985
_diffrn_measurement_device_type 'Oxford Diffraction Xcalibur S'
_diffrn_measurement_method \w-scan
_diffrn_radiation_monochromator graphite
_diffrn_radiation_source 'Enhance (Mo) X-ray Source'
_diffrn_radiation_type 'Mo K\a'
_diffrn_radiation_wavelength 0.71073
_diffrn_reflns_av_R_equivalents 0.0637
_diffrn_reflns_av_sigmaI/netI 0.0659
_diffrn_reflns_limit_h_max 12
_diffrn_reflns_limit_h_min -12
_diffrn_reflns_limit_k_max 17
_diffrn_reflns_limit_k_min -17
_diffrn_reflns_limit_l_max 39
_diffrn_reflns_limit_l_min -39
_diffrn_reflns_number 60455
_diffrn_reflns_theta_full 28.28
_diffrn_reflns_theta_max 28.28
_diffrn_reflns_theta_min 2.74
_exptl_absorpt_coefficient_mu 0.731
_exptl_absorpt_correction_T_max 1.00000
_exptl_absorpt_correction_T_min 0.95131
_exptl_absorpt_correction_type multi-scan
_exptl_absorpt_process_details
;
CrysAlis RED, Oxford Diffraction Ltd.,
Version 1.171.32.24 (release 21-04-2008 CrysAlis171 .NET)
(compiled Apr 21 2008,18:23:10)
;
_exptl_crystal_colour red
_exptl_crystal_density_diffrn 1.481
_exptl_crystal_density_method 'not measured'
_exptl_crystal_description prism
_exptl_crystal_F_000 1632
_exptl_crystal_size_max 0.22
_exptl_crystal_size_mid 0.11
_exptl_crystal_size_min 0.07
_refine_diff_density_max 0.734
_refine_diff_density_min -1.118
_refine_diff_density_rms 0.089
_refine_ls_extinction_method none
_refine_ls_goodness_of_fit_ref 1.014
_refine_ls_hydrogen_treatment 'rigid methyls, others riding'
_refine_ls_matrix_type full
_refine_ls_number_parameters 400
_refine_ls_number_reflns 8568
_refine_ls_number_restraints 0
_refine_ls_restrained_S_all 1.014
_refine_ls_R_factor_all 0.0878
_refine_ls_R_factor_gt 0.0443
_refine_ls_shift/su_max 0.000
_refine_ls_shift/su_mean 0.000
_refine_ls_structure_factor_coef Fsqd
_refine_ls_weighting_details 'calc w=1/[\s^2^(Fo^2^)+(0.0524P)^2^+0.0000P] where P=(Fo^2^+2Fc^2^)/3'
_refine_ls_weighting_scheme calc
_refine_ls_wR_factor_gt 0.0960
_refine_ls_wR_factor_ref 0.1055
_reflns_number_gt 5679
_reflns_number_total 8568
_reflns_threshold_expression >2sigma(I)
_cod_data_source_file c1dt10289c.txt
_cod_data_source_block jov3
_cod_original_sg_symbol_H-M 'P 21/n'
_cod_database_code 7015923

loop_
_symmetry_equiv_pos_as_xyz
'x, y, z'
'-x+1/2, y+1/2, -z+1/2'
'-x, -y, -z'
'x-1/2, -y-1/2, z-1/2'

loop_
_atom_site_label
_atom_site_type_symbol
_atom_site_fract_x
_atom_site_fract_y
_atom_site_fract_z
_atom_site_U_iso_or_equiv
_atom_site_adp_type
_atom_site_occupancy
_atom_site_symmetry_multiplicity
_atom_site_calc_flag
_atom_site_refinement_flags
_atom_site_disorder_assembly
_atom_site_disorder_group
Pd Pd 0.36518(2) 0.24959(2) 0.123822(8) 0.01380(7) Uani 1 1 d . . .
Cl1 Cl 0.24520(8) 0.18785(7) 0.18332(3) 0.02125(19) Uani 1 1 d . . .
Cl2 Cl 0.83442(10) 0.70638(8) 0.10456(3) 0.0321(2) Uani 1 1 d . . .
N1 N 0.4505(2) 0.3082(2) 0.07252(8) 0.0125(5) Uani 1 1 d . . .
N2 N 0.2863(2) 0.1473(2) 0.07497(8) 0.0118(5) Uani 1 1 d . . .
N3 N 0.4944(3) 0.3588(2) 0.15732(9) 0.0176(6) Uani 1 1 d . . .
N4 N 0.0392(3) 0.0715(2) 0.07970(9) 0.0160(6) Uani 1 1 d . . .
N5 N 0.2373(3) -0.0225(2) 0.09739(8) 0.0142(6) Uani 1 1 d . . .
N6 N 0.3937(3) 0.4515(2) 0.21847(9) 0.0209(6) Uani 1 1 d . . .
N7 N 0.5899(3) 0.3561(2) 0.23660(9) 0.0217(7) Uani 1 1 d . . .
O1 O 0.8798(4) 0.6911(4) 0.06127(12) 0.0903(14) Uani 1 1 d . . .
O2 O 0.7320(4) 0.6301(3) 0.11256(13) 0.0740(12) Uani 1 1 d . . .
O3 O 0.7641(3) 0.8029(2) 0.10423(13) 0.0572(10) Uani 1 1 d . . .
O4 O 0.9594(3) 0.7057(3) 0.13821(11) 0.0517(8) Uani 1 1 d . . .
C1 C 0.4146(3) 0.2670(2) 0.03092(10) 0.0122(7) Uani 1 1 d . . .
C2 C 0.4802(3) 0.3027(3) -0.00581(10) 0.0163(7) Uani 1 1 d . . .
H2 H 0.4546 0.2753 -0.0354 0.020 Uiso 1 1 calc R . .
C3 C 0.5846(3) 0.3800(3) 0.00189(11) 0.0187(7) Uani 1 1 d . . .
H3 H 0.6344 0.4034 -0.0226 0.022 Uiso 1 1 calc R . .
C4 C 0.6177(3) 0.4236(3) 0.04429(11) 0.0183(7) Uani 1 1 d . . .
H4 H 0.6874 0.4777 0.0490 0.022 Uiso 1 1 calc R . .
C5 C 0.5464(3) 0.3863(3) 0.08008(11) 0.0180(7) Uani 1 1 d . . .
C6 C 0.2922(3) 0.1885(3) 0.02907(10) 0.0160(7) Uani 1 1 d . . .
H6A H 0.1962 0.2205 0.0178 0.019 Uiso 1 1 calc R . .
H6B H 0.3113 0.1327 0.0080 0.019 Uiso 1 1 calc R . .
C7 C 0.5599(4) 0.4299(3) 0.12710(11) 0.0250(8) Uani 1 1 d . . .
H7A H 0.6656 0.4412 0.1383 0.030 Uiso 1 1 calc R . .
H7B H 0.5081 0.4964 0.1267 0.030 Uiso 1 1 calc R . .
C8 C 0.1925(3) 0.0719(3) 0.08198(10) 0.0137(6) Uani 1 1 d . . .
C9 C -0.0042(4) -0.0219(3) 0.09400(12) 0.0232(8) Uani 1 1 d . . .
H9 H -0.1037 -0.0422 0.0956 0.028 Uiso 1 1 calc R . .
C10 C 0.1157(3) -0.0801(3) 0.10534(11) 0.0216(8) Uani 1 1 d . . .
H10 H 0.1168 -0.1480 0.1167 0.026 Uiso 1 1 calc R . .
C11 C 0.4911(3) 0.3885(3) 0.20098(11) 0.0177(7) Uani 1 1 d . . .
C12 C 0.4326(4) 0.4587(3) 0.26495(11) 0.0265(8) Uani 1 1 d . . .
H12 H 0.3834 0.4984 0.2854 0.032 Uiso 1 1 calc R . .
C13 C 0.5520(4) 0.3997(3) 0.27592(11) 0.0286(9) Uani 1 1 d . . .
H13 H 0.6018 0.3896 0.3057 0.034 Uiso 1 1 calc R . .
C14 C -0.0674(3) 0.1548(3) 0.06293(12) 0.0220(8) Uani 1 1 d . . .
C15 C -0.2146(3) 0.1338(3) 0.08185(15) 0.0368(10) Uani 1 1 d . . .
H15A H -0.2574 0.0700 0.0690 0.055 Uiso 1 1 calc R . .
H15B H -0.2834 0.1901 0.0736 0.055 Uiso 1 1 calc R . .
H15C H -0.1968 0.1278 0.1150 0.055 Uiso 1 1 calc R . .
C16 C -0.0934(3) 0.1497(3) 0.01104(12) 0.0304(9) Uani 1 1 d . . .
H16A H 0.0002 0.1618 -0.0014 0.046 Uiso 1 1 calc R . .
H16B H -0.1655 0.2020 -0.0004 0.046 Uiso 1 1 calc R . .
H16C H -0.1317 0.0821 0.0016 0.046 Uiso 1 1 calc R . .
C17 C -0.0128(3) 0.2593(3) 0.08042(12) 0.0236(8) Uani 1 1 d . . .
H17A H 0.0094 0.2571 0.1136 0.035 Uiso 1 1 calc R . .
H17B H -0.0897 0.3105 0.0719 0.035 Uiso 1 1 calc R . .
H17C H 0.0770 0.2775 0.0670 0.035 Uiso 1 1 calc R . .
C18 C 0.3942(3) -0.0633(3) 0.10275(10) 0.0157(7) Uani 1 1 d . . .
C19 C 0.4877(3) -0.0050(3) 0.14085(11) 0.0222(8) Uani 1 1 d . . .
H19A H 0.4915 0.0673 0.1327 0.033 Uiso 1 1 calc R . .
H19B H 0.5883 -0.0330 0.1450 0.033 Uiso 1 1 calc R . .
H19C H 0.4431 -0.0121 0.1692 0.033 Uiso 1 1 calc R . .
C20 C 0.3911(4) -0.1759(3) 0.11519(13) 0.0294(9) Uani 1 1 d . . .
H20A H 0.3526 -0.1836 0.1445 0.044 Uiso 1 1 calc R . .
H20B H 0.4916 -0.2038 0.1173 0.044 Uiso 1 1 calc R . .
H20C H 0.3270 -0.2128 0.0917 0.044 Uiso 1 1 calc R . .
C21 C 0.4581(3) -0.0517(3) 0.05764(11) 0.0166(7) Uani 1 1 d . . .
H21A H 0.3932 -0.0860 0.0335 0.025 Uiso 1 1 calc R . .
H21B H 0.5568 -0.0827 0.0602 0.025 Uiso 1 1 calc R . .
H21C H 0.4654 0.0209 0.0503 0.025 Uiso 1 1 calc R . .
C22 C 0.2612(4) 0.5098(3) 0.19602(12) 0.0228(8) Uani 1 1 d . . .
C23 C 0.2060(4) 0.4723(3) 0.14875(13) 0.0406(11) Uani 1 1 d . . .
H23A H 0.2820 0.4844 0.1285 0.061 Uiso 1 1 calc R . .
H23B H 0.1154 0.5091 0.1373 0.061 Uiso 1 1 calc R . .
H23C H 0.1850 0.3990 0.1498 0.061 Uiso 1 1 calc R . .
C24 C 0.1351(4) 0.4928(3) 0.22544(15) 0.0378(10) Uani 1 1 d . . .
H24A H 0.0442 0.5245 0.2107 0.057 Uiso 1 1 calc R . .
H24B H 0.1618 0.5237 0.2554 0.057 Uiso 1 1 calc R . .
H24C H 0.1189 0.4194 0.2289 0.057 Uiso 1 1 calc R . .
C25 C 0.3048(4) 0.6220(3) 0.19573(13) 0.0311(9) Uani 1 1 d . . .
H25A H 0.3874 0.6308 0.1776 0.047 Uiso 1 1 calc R . .
H25B H 0.3351 0.6449 0.2270 0.047 Uiso 1 1 calc R . .
H25C H 0.2201 0.6627 0.1824 0.047 Uiso 1 1 calc R . .
C26 C 0.7135(4) 0.2795(3) 0.23547(12) 0.0264(9) Uani 1 1 d . . .
C27 C 0.8003(4) 0.2993(5) 0.19506(16) 0.0544(14) Uani 1 1 d . . .
H27A H 0.8868 0.2541 0.1972 0.082 Uiso 1 1 calc R . .
H27B H 0.8331 0.3706 0.1956 0.082 Uiso 1 1 calc R . .
H27C H 0.7366 0.2857 0.1666 0.082 Uiso 1 1 calc R . .
C28 C 0.8234(5) 0.2938(4) 0.27787(16) 0.0575(14) Uani 1 1 d . . .
H28A H 0.7757 0.2766 0.3049 0.086 Uiso 1 1 calc R . .
H28B H 0.8565 0.3651 0.2798 0.086 Uiso 1 1 calc R . .
H28C H 0.9089 0.2490 0.2762 0.086 Uiso 1 1 calc R . .
C29 C 0.6476(4) 0.1765(4) 0.2324(2) 0.0624(16) Uani 1 1 d . . .
H29A H 0.5948 0.1644 0.2589 0.094 Uiso 1 1 calc R . .
H29B H 0.7261 0.1255 0.2318 0.094 Uiso 1 1 calc R . .
H29C H 0.5780 0.1711 0.2046 0.094 Uiso 1 1 calc R . .

loop_
_atom_site_aniso_label
_atom_site_aniso_U_11
_atom_site_aniso_U_22
_atom_site_aniso_U_33
_atom_site_aniso_U_23
_atom_site_aniso_U_13
_atom_site_aniso_U_12
Pd 0.01391(11) 0.01369(12) 0.01345(11) 0.00045(12) 0.00015(7) -0.00457(11)
Cl1 0.0236(4) 0.0232(5) 0.0173(4) 0.0027(3) 0.0043(3) -0.0059(3)
Cl2 0.0350(5) 0.0213(5) 0.0363(5) 0.0080(4) -0.0111(4) -0.0060(4)
N1 0.0124(12) 0.0099(16) 0.0149(13) 0.0037(11) -0.0001(10) -0.0024(10)
N2 0.0134(12) 0.0098(15) 0.0117(13) 0.0015(10) -0.0013(10) -0.0042(10)
N3 0.0209(13) 0.0194(17) 0.0128(13) 0.0004(12) 0.0030(10) -0.0097(12)
N4 0.0098(12) 0.0145(16) 0.0236(14) -0.0037(12) 0.0013(10) -0.0056(10)
N5 0.0132(12) 0.0120(15) 0.0178(14) 0.0003(11) 0.0041(10) -0.0036(10)
N6 0.0216(14) 0.0217(18) 0.0184(14) -0.0044(12) -0.0016(11) 0.0018(12)
N7 0.0195(14) 0.0290(19) 0.0155(14) -0.0061(12) -0.0025(11) 0.0006(12)
O1 0.104(3) 0.115(4) 0.050(2) 0.002(3) 0.004(2) 0.039(3)
O2 0.083(2) 0.042(2) 0.088(3) 0.026(2) -0.027(2) -0.0464(19)
O3 0.0305(15) 0.0205(19) 0.121(3) 0.0202(19) 0.0105(17) 0.0008(13)
O4 0.0443(17) 0.048(2) 0.055(2) 0.0103(17) -0.0268(14) -0.0070(15)
C1 0.0118(13) 0.0067(19) 0.0173(15) 0.0006(12) -0.0015(11) 0.0035(11)
C2 0.0199(15) 0.0141(19) 0.0144(15) 0.0013(13) 0.0004(12) 0.0026(13)
C3 0.0186(16) 0.018(2) 0.0202(17) 0.0092(14) 0.0057(13) 0.0002(13)
C4 0.0157(15) 0.0162(19) 0.0232(18) 0.0048(14) 0.0034(13) -0.0049(13)
C5 0.0167(15) 0.017(2) 0.0197(17) 0.0025(14) -0.0010(12) -0.0029(13)
C6 0.0154(14) 0.016(2) 0.0157(15) -0.0001(13) -0.0024(12) -0.0041(13)
C7 0.0332(19) 0.022(2) 0.0193(18) -0.0020(15) 0.0022(14) -0.0122(16)
C8 0.0135(14) 0.0158(19) 0.0116(15) -0.0018(13) 0.0004(11) -0.0029(12)
C9 0.0197(16) 0.021(2) 0.0299(19) -0.0062(16) 0.0070(14) -0.0110(14)
C10 0.0278(18) 0.014(2) 0.0255(18) -0.0025(14) 0.0116(14) -0.0112(14)
C11 0.0164(15) 0.018(2) 0.0180(16) -0.0019(14) -0.0019(12) -0.0069(13)
C12 0.0299(19) 0.033(2) 0.0169(17) -0.0070(16) 0.0030(14) -0.0019(16)
C13 0.0337(19) 0.040(3) 0.0114(16) -0.0066(16) -0.0016(14) 0.0032(17)
C14 0.0121(15) 0.023(2) 0.0300(19) -0.0060(15) -0.0003(13) 0.0008(14)
C15 0.0140(17) 0.032(3) 0.064(3) -0.007(2) 0.0052(17) -0.0003(16)
C16 0.0176(17) 0.032(2) 0.038(2) -0.0064(18) -0.0110(15) 0.0009(15)
C17 0.0135(14) 0.020(2) 0.0364(19) -0.0062(17) -0.0014(13) 0.0019(15)
C18 0.0174(15) 0.0124(19) 0.0172(17) 0.0008(13) 0.0013(12) 0.0012(12)
C19 0.0229(17) 0.022(2) 0.0196(17) 0.0000(15) -0.0038(13) 0.0032(14)
C20 0.034(2) 0.017(2) 0.039(2) 0.0076(16) 0.0083(17) 0.0039(16)
C21 0.0138(15) 0.0139(19) 0.0218(17) -0.0014(14) 0.0004(12) 0.0000(13)
C22 0.0251(17) 0.014(2) 0.0269(19) -0.0073(15) -0.0046(14) 0.0039(14)
C23 0.043(2) 0.034(3) 0.038(2) -0.013(2) -0.0214(18) 0.0156(19)
C24 0.0233(19) 0.033(3) 0.058(3) 0.001(2) 0.0066(18) -0.0002(17)
C25 0.035(2) 0.020(2) 0.037(2) 0.0017(17) 0.0000(17) -0.0022(16)
C26 0.0187(16) 0.030(2) 0.0274(19) -0.0047(15) -0.0088(14) 0.0051(14)
C27 0.030(2) 0.078(4) 0.057(3) -0.001(3) 0.012(2) 0.017(2)
C28 0.039(2) 0.075(4) 0.051(3) -0.024(3) -0.023(2) 0.026(2)
C29 0.030(2) 0.031(3) 0.120(5) 0.007(3) -0.015(3) 0.003(2)

loop_
_atom_type_symbol
_atom_type_description
_atom_type_scat_dispersion_real
_atom_type_scat_dispersion_imag
_atom_type_scat_source
C C 0.0033 0.0016 'International Tables Vol C Tables 4.2.6.8 and 6.1.1.4'
H H 0.0000 0.0000 'International Tables Vol C Tables 4.2.6.8 and 6.1.1.4'
N N 0.0061 0.0033 'International Tables Vol C Tables 4.2.6.8 and 6.1.1.4'
Cl Cl 0.1484 0.1585 'International Tables Vol C Tables 4.2.6.8 and 6.1.1.4'
Pd Pd -0.9988 1.0072 'International Tables Vol C Tables 4.2.6.8 and 6.1.1.4'
O O 0.0106 0.0060 'International Tables Vol C Tables 4.2.6.8 and 6.1.1.4'

loop_
_geom_angle_atom_site_label_1
_geom_angle_atom_site_label_2
_geom_angle_atom_site_label_3
_geom_angle
_geom_angle_site_symmetry_1
_geom_angle_site_symmetry_3
_geom_angle_publ_flag
N1 Pd N3 80.90(10) . . ?
N1 Pd N2 81.05(10) . . ?
N3 Pd N2 160.51(9) . . ?
N1 Pd Cl1 175.08(7) . . ?
N3 Pd Cl1 99.86(7) . . ?
N2 Pd Cl1 98.74(7) . . ?
O2 Cl2 O1 109.0(3) . . ?
O2 Cl2 O3 109.1(2) . . ?
O1 Cl2 O3 107.6(2) . . ?
O2 Cl2 O4 111.6(2) . . ?
O1 Cl2 O4 110.0(2) . . ?
O3 Cl2 O4 109.5(2) . . ?
C5 N1 C1 122.5(3) . . ?
C5 N1 Pd 118.8(2) . . ?
C1 N1 Pd 118.7(2) . . ?
C8 N2 C6 120.6(2) . . ?
C8 N2 Pd 123.52(19) . . ?
C6 N2 Pd 111.52(19) . . ?
C11 N3 C7 117.2(3) . . ?
C11 N3 Pd 126.2(2) . . ?
C7 N3 Pd 113.7(2) . . ?
C9 N4 C8 108.3(3) . . ?
C9 N4 C14 123.5(3) . . ?
C8 N4 C14 128.2(3) . . ?
C8 N5 C10 109.8(3) . . ?
C8 N5 C18 126.6(2) . . ?
C10 N5 C18 123.6(3) . . ?
C11 N6 C12 108.7(3) . . ?
C11 N6 C22 131.4(3) . . ?
C12 N6 C22 119.9(3) . . ?
C11 N7 C13 108.4(3) . . ?
C11 N7 C26 127.6(3) . . ?
C13 N7 C26 123.8(3) . . ?
N1 C1 C2 120.1(3) . . ?
N1 C1 C6 113.7(3) . . ?
C2 C1 C6 125.9(3) . . ?
C1 C2 C3 118.0(3) . . ?
C4 C3 C2 121.5(3) . . ?
C3 C4 C5 118.4(3) . . ?
N1 C5 C4 119.4(3) . . ?
N1 C5 C7 115.1(3) . . ?
C4 C5 C7 125.4(3) . . ?
N2 C6 C1 108.9(2) . . ?
N3 C7 C5 109.4(3) . . ?
N2 C8 N5 123.4(3) . . ?
N2 C8 N4 130.6(3) . . ?
N5 C8 N4 105.8(3) . . ?
C10 C9 N4 109.3(3) . . ?
C9 C10 N5 106.9(3) . . ?
N3 C11 N6 128.9(3) . . ?
N3 C11 N7 124.0(3) . . ?
N6 C11 N7 107.0(3) . . ?
C13 C12 N6 107.8(3) . . ?
C12 C13 N7 108.1(3) . . ?
N4 C14 C17 111.6(3) . . ?
N4 C14 C16 108.5(3) . . ?
C17 C14 C16 112.7(3) . . ?
N4 C14 C15 107.8(3) . . ?
C17 C14 C15 107.4(3) . . ?
C16 C14 C15 108.8(3) . . ?
N5 C18 C20 108.8(2) . . ?
N5 C18 C21 109.0(2) . . ?
C20 C18 C21 109.2(3) . . ?
N5 C18 C19 109.5(3) . . ?
C20 C18 C19 109.3(3) . . ?
C21 C18 C19 111.0(3) . . ?
C23 C22 N6 113.7(3) . . ?
C23 C22 C25 111.5(3) . . ?
N6 C22 C25 107.2(3) . . ?
C23 C22 C24 106.9(3) . . ?
N6 C22 C24 106.7(3) . . ?
C25 C22 C24 110.8(3) . . ?
C29 C26 N7 108.1(3) . . ?
C29 C26 C28 112.7(4) . . ?
N7 C26 C28 108.5(3) . . ?
C29 C26 C27 110.5(4) . . ?
N7 C26 C27 111.1(3) . . ?
C28 C26 C27 105.9(3) . . ?

loop_
_geom_bond_atom_site_label_1
_geom_bond_atom_site_label_2
_geom_bond_distance
_geom_bond_site_symmetry_2
_geom_bond_publ_flag
Pd N1 1.944(2) . ?
Pd N3 2.034(3) . ?
Pd N2 2.038(2) . ?
Pd Cl1 2.3256(8) . ?
Cl2 O2 1.405(3) . ?
Cl2 O1 1.407(4) . ?
Cl2 O3 1.416(3) . ?
Cl2 O4 1.419(3) . ?
N1 C5 1.346(4) . ?
N1 C1 1.349(4) . ?
N2 C8 1.339(4) . ?
N2 C6 1.469(4) . ?
N3 C11 1.354(4) . ?
N3 C7 1.466(4) . ?
N4 C9 1.368(4) . ?
N4 C8 1.387(4) . ?
N4 C14 1.504(4) . ?
N5 C8 1.364(4) . ?
N5 C10 1.382(4) . ?
N5 C18 1.514(4) . ?
N6 C11 1.358(4) . ?
N6 C12 1.383(4) . ?
N6 C22 1.513(4) . ?
N7 C11 1.369(4) . ?
N7 C13 1.377(4) . ?
N7 C26 1.510(4) . ?
C1 C2 1.383(4) . ?
C1 C6 1.511(4) . ?
C2 C3 1.388(4) . ?
C3 C4 1.379(5) . ?
C4 C5 1.395(4) . ?
C5 C7 1.496(5) . ?
C9 C10 1.340(5) . ?
C12 C13 1.342(5) . ?
C14 C17 1.526(5) . ?
C14 C16 1.528(5) . ?
C14 C15 1.537(4) . ?
C18 C20 1.521(5) . ?
C18 C21 1.527(4) . ?
C18 C19 1.533(4) . ?
C22 C23 1.512(5) . ?
C22 C25 1.523(5) . ?
C22 C24 1.537(5) . ?
C26 C29 1.476(6) . ?
C26 C28 1.521(5) . ?
C26 C27 1.533(5) . ?

loop_
_geom_torsion_atom_site_label_1
_geom_torsion_atom_site_label_2
_geom_torsion_atom_site_label_3
_geom_torsion_atom_site_label_4
_geom_torsion
_geom_torsion_site_symmetry_1
_geom_torsion_site_symmetry_2
_geom_torsion_site_symmetry_3
_geom_torsion_site_symmetry_4
_geom_torsion_publ_flag
N3 Pd N1 C5 -0.1(2) . . . . ?
N2 Pd N1 C5 -172.7(2) . . . . ?
Cl1 Pd N1 C5 99.3(9) . . . . ?
N3 Pd N1 C1 177.9(2) . . . . ?
N2 Pd N1 C1 5.3(2) . . . . ?
Cl1 Pd N1 C1 -82.7(10) . . . . ?
N1 Pd N2 C8 -174.8(2) . . . . ?
N3 Pd N2 C8 162.8(3) . . . . ?
Cl1 Pd N2 C8 0.2(2) . . . . ?
N1 Pd N2 C6 -18.28(19) . . . . ?
N3 Pd N2 C6 -40.6(4) . . . . ?
Cl1 Pd N2 C6 156.75(17) . . . . ?
N1 Pd N3 C11 169.1(3) . . . . ?
N2 Pd N3 C11 -168.5(3) . . . . ?
Cl1 Pd N3 C11 -6.0(3) . . . . ?
N1 Pd N3 C7 8.9(2) . . . . ?
N2 Pd N3 C7 31.3(4) . . . . ?
Cl1 Pd N3 C7 -166.2(2) . . . . ?
C5 N1 C1 C2 1.9(4) . . . . ?
Pd N1 C1 C2 -176.0(2) . . . . ?
C5 N1 C1 C6 -173.4(3) . . . . ?
Pd N1 C1 C6 8.7(3) . . . . ?
N1 C1 C2 C3 1.2(4) . . . . ?
C6 C1 C2 C3 175.8(3) . . . . ?
C1 C2 C3 C4 -3.0(5) . . . . ?
C2 C3 C4 C5 1.7(5) . . . . ?
C1 N1 C5 C4 -3.2(5) . . . . ?
Pd N1 C5 C4 174.8(2) . . . . ?
C1 N1 C5 C7 173.4(3) . . . . ?
Pd N1 C5 C7 -8.7(4) . . . . ?
C3 C4 C5 N1 1.3(5) . . . . ?
C3 C4 C5 C7 -174.9(3) . . . . ?
C8 N2 C6 C1 -176.0(3) . . . . ?
Pd N2 C6 C1 26.6(3) . . . . ?
N1 C1 C6 N2 -23.1(4) . . . . ?
C2 C1 C6 N2 161.9(3) . . . . ?
C11 N3 C7 C5 -177.1(3) . . . . ?
Pd N3 C7 C5 -15.0(3) . . . . ?
N1 C5 C7 N3 15.2(4) . . . . ?
C4 C5 C7 N3 -168.5(3) . . . . ?
C6 N2 C8 N5 116.5(3) . . . . ?
Pd N2 C8 N5 -89.0(3) . . . . ?
C6 N2 C8 N4 -69.6(4) . . . . ?
Pd N2 C8 N4 84.9(4) . . . . ?
C10 N5 C8 N2 174.2(3) . . . . ?
C18 N5 C8 N2 -9.2(5) . . . . ?
C10 N5 C8 N4 -1.0(3) . . . . ?
C18 N5 C8 N4 175.5(3) . . . . ?
C9 N4 C8 N2 -174.3(3) . . . . ?
C14 N4 C8 N2 8.1(5) . . . . ?
C9 N4 C8 N5 0.5(3) . . . . ?
C14 N4 C8 N5 -177.1(3) . . . . ?
C8 N4 C9 C10 0.2(4) . . . . ?
C14 N4 C9 C10 177.9(3) . . . . ?
N4 C9 C10 N5 -0.8(4) . . . . ?
C8 N5 C10 C9 1.1(4) . . . . ?
C18 N5 C10 C9 -175.5(3) . . . . ?
C7 N3 C11 N6 80.9(4) . . . . ?
Pd N3 C11 N6 -78.7(4) . . . . ?
C7 N3 C11 N7 -100.5(4) . . . . ?
Pd N3 C11 N7 99.9(3) . . . . ?
C12 N6 C11 N3 179.2(3) . . . . ?
C22 N6 C11 N3 -1.1(6) . . . . ?
C12 N6 C11 N7 0.3(4) . . . . ?
C22 N6 C11 N7 -179.9(3) . . . . ?
C13 N7 C11 N3 -178.8(3) . . . . ?
C26 N7 C11 N3 -3.4(5) . . . . ?
C13 N7 C11 N6 0.1(4) . . . . ?
C26 N7 C11 N6 175.5(3) . . . . ?
C11 N6 C12 C13 -0.6(4) . . . . ?
C22 N6 C12 C13 179.6(3) . . . . ?
N6 C12 C13 N7 0.7(4) . . . . ?
C11 N7 C13 C12 -0.5(4) . . . . ?
C26 N7 C13 C12 -176.1(3) . . . . ?
C9 N4 C14 C17 139.4(3) . . . . ?
C8 N4 C14 C17 -43.4(4) . . . . ?
C9 N4 C14 C16 -95.9(4) . . . . ?
C8 N4 C14 C16 81.3(4) . . . . ?
C9 N4 C14 C15 21.7(4) . . . . ?
C8 N4 C14 C15 -161.1(3) . . . . ?
C8 N5 C18 C20 -172.9(3) . . . . ?
C10 N5 C18 C20 3.2(4) . . . . ?
C8 N5 C18 C21 -53.9(4) . . . . ?
C10 N5 C18 C21 122.2(3) . . . . ?
C8 N5 C18 C19 67.7(4) . . . . ?
C10 N5 C18 C19 -116.2(3) . . . . ?
C11 N6 C22 C23 16.9(5) . . . . ?
C12 N6 C22 C23 -163.4(3) . . . . ?
C11 N6 C22 C25 -106.8(4) . . . . ?
C12 N6 C22 C25 72.9(4) . . . . ?
C11 N6 C22 C24 134.5(4) . . . . ?
C12 N6 C22 C24 -45.8(4) . . . . ?
C11 N7 C26 C29 -76.3(5) . . . . ?
C13 N7 C26 C29 98.5(4) . . . . ?
C11 N7 C26 C28 161.2(4) . . . . ?
C13 N7 C26 C28 -24.0(5) . . . . ?
C11 N7 C26 C27 45.1(5) . . . . ?
C13 N7 C26 C27 -140.1(4) . . . . ?

loop_
_platon_squeeze_void_nr
_platon_squeeze_void_average_x
_platon_squeeze_void_average_y
_platon_squeeze_void_average_z
_platon_squeeze_void_volume
_platon_squeeze_void_count_electrons
1 0.000 0.500 0.000 122.4 11.2
2 0.500 0.000 0.500 122.4 10.7
